data_7024897
loop_
_publ_author_name
'Wills, Corinne'
'Izod, Keith'
'Clegg, William'
'Harrington, Ross W.'

_publ_section_title
;
 Oxidation reactions of a phosphine-borane-stabilised dialkylstannylene.
;
_journal_issue 9
_journal_name_full 'Dalton transactions (Cambridge, England : 2003)'
_journal_page_first 2379
_journal_page_last 2384
_journal_paper_doi 10.1039/b922507b
_journal_volume 39
_journal_year 2010
_chemical_formula_moiety 'C17 H49 B2 I P2 Si2 Sn'
_chemical_formula_sum 'C17 H49 B2 I P2 Si2 Sn'
_chemical_formula_weight 638.89
_chemical_name_systematic
;
?
;
_space_group_IT_number 145
_symmetry_cell_setting trigonal
_symmetry_space_group_name_Hall 'P 32'
_symmetry_space_group_name_H-M 'P 32'
_atom_sites_solution_hydrogens geom
_atom_sites_solution_primary direct
_atom_sites_solution_secondary difmap
_audit_creation_method SHELXL-97
_cell_angle_alpha 90.00
_cell_angle_beta 90.00
_cell_angle_gamma 120.00
_cell_formula_units_Z 9
_cell_length_a 17.902(7)
_cell_length_b 17.902(7)
_cell_length_c 24.589(10)
_cell_measurement_reflns_used 125
_cell_measurement_temperature 150(2)
_cell_measurement_theta_max 27.50
_cell_measurement_theta_min 2.50
_cell_volume 6825(5)
_computing_cell_refinement EvalCCD
_computing_data_collection 'Nonius COLLECT'
_computing_data_reduction EvalCCD
_computing_molecular_graphics 'Bruker SHELXTL'
_computing_publication_material 'Bruker SHELXTL and local programs'
_computing_structure_refinement 'Bruker SHELXTL'
_computing_structure_solution 'Bruker SHELXTL'
_diffrn_ambient_temperature 150(2)
_diffrn_measured_fraction_theta_full 0.995
_diffrn_measured_fraction_theta_max 0.995
_diffrn_measurement_device_type 'Nonius KappaCCD diffractometer'
_diffrn_measurement_method '\f and \w scans'
_diffrn_radiation_monochromator graphite
_diffrn_radiation_source 'sealed tube'
_diffrn_radiation_type MoK\a
_diffrn_radiation_wavelength 0.71073
_diffrn_reflns_av_R_equivalents 0.0000
_diffrn_reflns_av_sigmaI/netI 0.0935
_diffrn_reflns_limit_h_max 21
_diffrn_reflns_limit_h_min -21
_diffrn_reflns_limit_k_max 21
_diffrn_reflns_limit_k_min -10
_diffrn_reflns_limit_l_max 29
_diffrn_reflns_limit_l_min -29
_diffrn_reflns_number 13723
_diffrn_reflns_theta_full 25.00
_diffrn_reflns_theta_max 25.00
_diffrn_reflns_theta_min 3.94
_diffrn_standards_number 0
_exptl_absorpt_coefficient_mu 2.047
_exptl_absorpt_correction_T_max 0.685
_exptl_absorpt_correction_T_min 0.579
_exptl_absorpt_correction_type multi-scan
_exptl_absorpt_process_details SADABS
_exptl_crystal_colour colourless
_exptl_crystal_density_diffrn 1.399
_exptl_crystal_density_method 'not measured'
_exptl_crystal_description block
_exptl_crystal_F_000 2898
_exptl_crystal_size_max 0.30
_exptl_crystal_size_mid 0.30
_exptl_crystal_size_min 0.20
_refine_diff_density_max 0.676
_refine_diff_density_min -0.654
_refine_diff_density_rms 0.130
_refine_ls_abs_structure_details 'Flack H D (1983), Acta Cryst. A39, 876-881'
_refine_ls_abs_structure_Flack 0.02(2)
_refine_ls_extinction_method none
_refine_ls_goodness_of_fit_ref 1.027
_refine_ls_hydrogen_treatment constr
_refine_ls_matrix_type full
_refine_ls_number_parameters 718
_refine_ls_number_reflns 13723
_refine_ls_number_restraints 1
_refine_ls_restrained_S_all 1.027
_refine_ls_R_factor_all 0.0765
_refine_ls_R_factor_gt 0.0468
_refine_ls_shift/su_max 0.003
_refine_ls_shift/su_mean 0.000
_refine_ls_structure_factor_coef Fsqd
_refine_ls_weighting_details 'calc w=1/[\s^2^(Fo^2^)+(0.0227P)^2^+5.5714P] where P=(Fo^2^+2Fc^2^)/3'
_refine_ls_weighting_scheme calc
_refine_ls_wR_factor_gt 0.0754
_refine_ls_wR_factor_ref 0.0845
_reflns_number_gt 10915
_reflns_number_total 13723
_reflns_threshold_expression I>2\s(I)
_cod_data_source_file b922507b.txt
_cod_data_source_block ki381_compound_9
_cod_database_code 7024897

loop_
_symmetry_equiv_pos_as_xyz
'x, y, z'
'-y, x-y, z+2/3'
'-x+y, -x, z+1/3'

loop_
_atom_site_label
_atom_site_type_symbol
_atom_site_fract_x
_atom_site_fract_y
_atom_site_fract_z
_atom_site_U_iso_or_equiv
_atom_site_adp_type
_atom_site_occupancy
_atom_site_symmetry_multiplicity
_atom_site_calc_flag
_atom_site_refinement_flags
Sn1 Sn 0.89909(5) 1.08718(5) 0.50236(2) 0.02256(18) Uani 1 1 d .
I1 I 0.87237(5) 0.96292(5) 0.57693(3) 0.0386(2) Uani 1 1 d .
P1 P 0.88368(19) 1.19890(18) 0.60890(11) 0.0273(7) Uani 1 1 d .
Si2 Si 0.6883(2) 0.9411(2) 0.45888(13) 0.0395(9) Uani 1 1 d .
Si1 Si 1.0749(2) 1.2574(2) 0.56640(13) 0.0354(8) Uani 1 1 d .
P2 P 0.7908(2) 1.1395(2) 0.41738(12) 0.0385(8) Uani 1 1 d .
C6 C 1.1024(7) 1.1810(8) 0.5984(5) 0.047(3) Uani 1 1 d .
H6A H 1.1651 1.2057 0.5982 0.070 Uiso 1 1 calc R
H6B H 1.0752 1.1267 0.5780 0.070 Uiso 1 1 calc R
H6C H 1.0814 1.1700 0.6360 0.070 Uiso 1 1 calc R
B2 B 0.8921(9) 1.2533(8) 0.4246(5) 0.042(4) Uani 1 1 d .
C1 C 0.9538(6) 1.2058(6) 0.5526(4) 0.022(2) Uani 1 1 d .
H1A H 0.9508 1.2483 0.5276 0.026 Uiso 1 1 calc R
C5 C 1.1174(7) 1.3547(7) 0.6117(4) 0.045(3) Uani 1 1 d .
H5A H 1.1804 1.3829 0.6136 0.067 Uiso 1 1 calc R
H5B H 1.0932 1.3368 0.6483 0.067 Uiso 1 1 calc R
H5C H 1.1007 1.3951 0.5970 0.067 Uiso 1 1 calc R
C4 C 1.1319(7) 1.2995(8) 0.5002(5) 0.048(3) Uani 1 1 d .
H4A H 1.1943 1.3284 0.5061 0.072 Uiso 1 1 calc R
H4B H 1.1165 1.3407 0.4850 0.072 Uiso 1 1 calc R
H4C H 1.1146 1.2515 0.4748 0.072 Uiso 1 1 calc R
B1 B 0.7583(8) 1.1273(9) 0.5998(5) 0.039(4) Uani 1 1 d .
C3 C 0.9206(7) 1.1705(7) 0.6705(4) 0.034(3) Uani 1 1 d .
H3A H 0.9818 1.2122 0.6764 0.051 Uiso 1 1 calc R
H3B H 0.9129 1.1126 0.6665 0.051 Uiso 1 1 calc R
H3C H 0.8870 1.1714 0.7017 0.051 Uiso 1 1 calc R
C2 C 0.9081(7) 1.3110(6) 0.6211(4) 0.040(3) Uani 1 1 d .
H2A H 0.9705 1.3485 0.6256 0.060 Uiso 1 1 calc R
H2B H 0.8785 1.3129 0.6541 0.060 Uiso 1 1 calc R
H2C H 0.8884 1.3308 0.5900 0.060 Uiso 1 1 calc R
C7 C 0.7730(6) 1.0597(7) 0.4692(4) 0.027(3) Uani 1 1 d .
H7A H 0.7481 1.0770 0.4999 0.032 Uiso 1 1 calc R
C8 C 0.6941(9) 1.1486(10) 0.4160(5) 0.076(5) Uani 1 1 d .
H8A H 0.6430 1.0908 0.4157 0.114 Uiso 1 1 calc R
H8B H 0.6944 1.1799 0.3832 0.114 Uiso 1 1 calc R
H8C H 0.6927 1.1800 0.4483 0.114 Uiso 1 1 calc R
C9 C 0.7935(8) 1.0962(8) 0.3502(4) 0.048(3) Uani 1 1 d .
H9A H 0.7447 1.0373 0.3468 0.071 Uiso 1 1 calc R
H9B H 0.8476 1.0954 0.3461 0.071 Uiso 1 1 calc R
H9C H 0.7898 1.1326 0.3219 0.071 Uiso 1 1 calc R
C10 C 0.5947(8) 0.9259(10) 0.4155(5) 0.078(5) Uani 1 1 d .
H10A H 0.5406 0.8812 0.4316 0.117 Uiso 1 1 calc R
H10B H 0.6008 0.9083 0.3788 0.117 Uiso 1 1 calc R
H10C H 0.5941 0.9803 0.4136 0.117 Uiso 1 1 calc R
C11 C 0.6384(7) 0.8901(7) 0.5246(5) 0.048(3) Uani 1 1 d .
H11A H 0.5811 0.8402 0.5180 0.072 Uiso 1 1 calc R
H11B H 0.6329 0.9320 0.5475 0.072 Uiso 1 1 calc R
H11C H 0.6747 0.8713 0.5430 0.072 Uiso 1 1 calc R
C12 C 0.7356(7) 0.8810(7) 0.4271(5) 0.052(4) Uani 1 1 d .
H12A H 0.6935 0.8191 0.4279 0.078 Uiso 1 1 calc R
H12B H 0.7875 0.8921 0.4471 0.078 Uiso 1 1 calc R
H12C H 0.7509 0.8998 0.3893 0.078 Uiso 1 1 calc R
C13 C 0.9762(6) 1.0837(6) 0.4339(4) 0.023(3) Uani 1 1 d .
H13A H 0.9363 1.0618 0.4025 0.028 Uiso 1 1 calc R
H13B H 1.0184 1.1447 0.4256 0.028 Uiso 1 1 calc R
C14 C 1.0278(7) 1.0352(6) 0.4323(4) 0.028(3) Uani 1 1 d .
C15 C 1.0753(7) 1.0586(7) 0.3776(4) 0.040(3) Uani 1 1 d .
H15A H 1.1061 1.0265 0.3732 0.060 Uiso 1 1 calc R
H15B H 1.1168 1.1206 0.3766 0.060 Uiso 1 1 calc R
H15C H 1.0336 1.0436 0.3480 0.060 Uiso 1 1 calc R
C16 C 1.0909(7) 1.0590(7) 0.4775(4) 0.039(3) Uani 1 1 d .
H16A H 1.1302 1.0372 0.4697 0.058 Uiso 1 1 calc R
H16B H 1.0601 1.0336 0.5115 0.058 Uiso 1 1 calc R
H16C H 1.1241 1.1219 0.4810 0.058 Uiso 1 1 calc R
C17 C 0.9651(7) 0.9370(6) 0.4320(5) 0.044(3) Uani 1 1 d .
H17A H 0.9969 0.9071 0.4234 0.066 Uiso 1 1 calc R
H17B H 0.9203 0.9228 0.4046 0.066 Uiso 1 1 calc R
H17C H 0.9383 0.9187 0.4680 0.066 Uiso 1 1 calc R
Sn2 Sn 1.54642(5) 1.14289(5) 0.18158(3) 0.02430(18) Uani 1 1 d .
I2 I 1.53040(6) 1.23683(5) 0.09933(3) 0.0472(2) Uani 1 1 d .
P3 P 1.7025(2) 1.1074(2) 0.12363(13) 0.0447(9) Uani 1 1 d .
P4 P 1.43108(19) 1.00371(18) 0.27642(11) 0.0314(7) Uani 1 1 d .
Si3 Si 1.5055(2) 0.9903(2) 0.08574(12) 0.0316(8) Uani 1 1 d .
Si4 Si 1.35325(19) 1.1208(2) 0.23129(12) 0.0310(8) Uani 1 1 d .
B3 B 1.7447(8) 1.2103(8) 0.0827(5) 0.032(3) Uani 1 1 d .
B4 B 1.5133(9) 0.9660(8) 0.2671(5) 0.038(4) Uani 1 1 d .
C18 C 1.5838(6) 1.0572(7) 0.1382(4) 0.026(3) Uani 1 1 d .
H18A H 1.5747 1.0137 0.1668 0.031 Uiso 1 1 calc R
C19 C 1.7303(7) 1.0340(8) 0.0843(4) 0.046(3) Uani 1 1 d .
H19A H 1.7055 0.9780 0.1026 0.069 Uiso 1 1 calc R
H19B H 1.7932 1.0600 0.0824 0.069 Uiso 1 1 calc R
H19C H 1.7068 1.0259 0.0474 0.069 Uiso 1 1 calc R
C20 C 1.7615(8) 1.1257(9) 0.1899(5) 0.059(4) Uani 1 1 d .
H20A H 1.7312 1.0741 0.2127 0.089 Uiso 1 1 calc R
H20B H 1.7637 1.1750 0.2088 0.089 Uiso 1 1 calc R
H20C H 1.8203 1.1376 0.1829 0.089 Uiso 1 1 calc R
C21 C 1.5112(9) 0.8933(8) 0.0839(5) 0.063(4) Uani 1 1 d .
H21A H 1.5714 0.9079 0.0798 0.094 Uiso 1 1 calc R
H21B H 1.4772 0.8577 0.0532 0.094 Uiso 1 1 calc R
H21C H 1.4880 0.8613 0.1179 0.094 Uiso 1 1 calc R
C22 C 1.3853(10) 0.9551(10) 0.0952(7) 0.106(6) Uani 1 1 d .
H22A H 1.3521 0.9195 0.0642 0.159 Uiso 1 1 calc R
H22B H 1.3790 1.0063 0.0973 0.159 Uiso 1 1 calc R
H22C H 1.3639 0.9216 0.1288 0.159 Uiso 1 1 calc R
C23 C 1.5472(8) 1.0404(8) 0.0206(4) 0.051(4) Uani 1 1 d .
H23A H 1.6044 1.0470 0.0149 0.076 Uiso 1 1 calc R
H23B H 1.5518 1.0973 0.0198 0.076 Uiso 1 1 calc R
H23C H 1.5081 1.0043 -0.0083 0.076 Uiso 1 1 calc R
C24 C 1.4200(6) 1.0636(6) 0.2209(4) 0.025(3) Uani 1 1 d .
H24A H 1.3861 1.0182 0.1932 0.030 Uiso 1 1 calc R
C25 C 1.3259(7) 0.9096(7) 0.2875(5) 0.053(4) Uani 1 1 d .
H25A H 1.2861 0.9278 0.3012 0.079 Uiso 1 1 calc R
H25B H 1.3309 0.8716 0.3142 0.079 Uiso 1 1 calc R
H25C H 1.3040 0.8785 0.2531 0.079 Uiso 1 1 calc R
C26 C 1.4538(8) 1.0645(7) 0.3398(4) 0.048(3) Uani 1 1 d .
H26A H 1.4131 1.0856 0.3440 0.072 Uiso 1 1 calc R
H26B H 1.5128 1.1135 0.3388 0.072 Uiso 1 1 calc R
H26C H 1.4477 1.0269 0.3705 0.072 Uiso 1 1 calc R
C27 C 1.2913(8) 1.1051(8) 0.1673(4) 0.049(3) Uani 1 1 d .
H27A H 1.2523 1.1282 0.1720 0.074 Uiso 1 1 calc R
H27B H 1.2577 1.0435 0.1588 0.074 Uiso 1 1 calc R
H27C H 1.3315 1.1356 0.1374 0.074 Uiso 1 1 calc R
C28 C 1.4225(7) 1.2373(7) 0.2462(5) 0.045(3) Uani 1 1 d .
H28A H 1.3861 1.2621 0.2554 0.068 Uiso 1 1 calc R
H28B H 1.4575 1.2667 0.2142 0.068 Uiso 1 1 calc R
H28C H 1.4604 1.2447 0.2770 0.068 Uiso 1 1 calc R
C29 C 1.2723(7) 1.0743(8) 0.2873(4) 0.047(3) Uani 1 1 d .
H29A H 1.2386 1.1038 0.2886 0.071 Uiso 1 1 calc R
H29B H 1.3021 1.0821 0.3220 0.071 Uiso 1 1 calc R
H29C H 1.2336 1.0127 0.2806 0.071 Uiso 1 1 calc R
C30 C 1.6349(7) 1.2286(6) 0.2459(4) 0.041(3) Uani 1 1 d .
H30A H 1.5979 1.2194 0.2781 0.049 Uiso 1 1 calc R
H30B H 1.6720 1.2041 0.2555 0.049 Uiso 1 1 calc R
C31 C 1.6951(7) 1.3252(7) 0.2427(5) 0.037(3) Uani 1 1 d .
C32 C 1.7585(7) 1.3475(7) 0.1954(5) 0.052(4) Uani 1 1 d .
H32A H 1.7910 1.3173 0.2002 0.078 Uiso 1 1 calc R
H32B H 1.7985 1.4099 0.1948 0.078 Uiso 1 1 calc R
H32C H 1.7266 1.3296 0.1611 0.078 Uiso 1 1 calc R
C33 C 1.7442(8) 1.3522(7) 0.2972(5) 0.063(4) Uani 1 1 d .
H33A H 1.7792 1.3245 0.3011 0.094 Uiso 1 1 calc R
H33B H 1.7028 1.3343 0.3273 0.094 Uiso 1 1 calc R
H33C H 1.7818 1.4150 0.2980 0.094 Uiso 1 1 calc R
C34 C 1.6497(7) 1.3765(7) 0.2374(6) 0.073(5) Uani 1 1 d .
H34A H 1.6264 1.3699 0.2006 0.109 Uiso 1 1 calc R
H34B H 1.6907 1.4376 0.2444 0.109 Uiso 1 1 calc R
H34C H 1.6025 1.3555 0.2638 0.109 Uiso 1 1 calc R
Sn3 Sn 2.52179(5) 1.77647(5) -0.15237(3) 0.02191(18) Uani 1 1 d .
I3 I 2.42600(5) 1.65194(5) -0.22735(3) 0.0395(2) Uani 1 1 d .
P5 P 2.5978(2) 1.6372(2) -0.11249(12) 0.0457(9) Uani 1 1 d .
P6 P 2.64450(18) 1.89279(18) -0.25821(11) 0.0272(7) Uani 1 1 d .
Si5 Si 2.68493(19) 1.8318(2) -0.06862(11) 0.0266(7) Uani 1 1 d .
Si6 Si 2.5084(2) 1.9455(2) -0.21327(13) 0.0326(8) Uani 1 1 d .
B5 B 2.5992(9) 1.5902(8) -0.1812(4) 0.043(4) Uani 0.47(4) 1 d P
C37A C 2.5992(9) 1.5902(8) -0.1812(4) 0.043(4) Uani 0.53(4) 1 d P
H37A H 2.6585 1.6179 -0.1949 0.065 Uiso 0.53(4) 1 calc PR
H37B H 2.5632 1.6004 -0.2068 0.065 Uiso 0.53(4) 1 calc PR
H37C H 2.5766 1.5280 -0.1776 0.065 Uiso 0.53(4) 1 calc PR
B6 B 2.7014(8) 1.8241(8) -0.2531(5) 0.031(3) Uani 1 1 d .
C35 C 2.6255(6) 1.7542(6) -0.1203(4) 0.023(2) Uani 1 1 d .
H35A H 2.6676 1.7745 -0.1511 0.028 Uiso 1 1 calc R
C36 C 2.6787(9) 1.6275(9) -0.0708(5) 0.067(4) Uani 1 1 d .
H36A H 2.6602 1.5664 -0.0656 0.100 Uiso 1 1 calc R
H36B H 2.6841 1.6547 -0.0353 0.100 Uiso 1 1 calc R
H36C H 2.7346 1.6562 -0.0894 0.100 Uiso 1 1 calc R
C37 C 2.4879(9) 1.5681(8) -0.0792(6) 0.052(4) Uani 0.47(4) 1 d P
H37D H 2.4746 1.5080 -0.0777 0.078 Uiso 0.47(4) 1 calc PR
H37E H 2.4436 1.5718 -0.1006 0.078 Uiso 0.47(4) 1 calc PR
H37F H 2.4889 1.5892 -0.0423 0.078 Uiso 0.47(4) 1 calc PR
B5A B 2.4879(9) 1.5681(8) -0.0792(6) 0.052(4) Uani 0.53(4) 1 d P
C38 C 2.7937(8) 1.8486(9) -0.0700(5) 0.061(4) Uani 1 1 d .
H38A H 2.7927 1.7958 -0.0582 0.092 Uiso 1 1 calc R
H38B H 2.8306 1.8960 -0.0454 0.092 Uiso 1 1 calc R
H38C H 2.8166 1.8630 -0.1071 0.092 Uiso 1 1 calc R
C39 C 2.6921(8) 1.9414(8) -0.0764(5) 0.064(4) Uani 1 1 d .
H39A H 2.7170 1.9660 -0.1119 0.095 Uiso 1 1 calc R
H39B H 2.7288 1.9802 -0.0476 0.095 Uiso 1 1 calc R
H39C H 2.6342 1.9342 -0.0737 0.095 Uiso 1 1 calc R
C40 C 2.6423(8) 1.7868(7) -0.0018(4) 0.041(3) Uani 1 1 d .
H40A H 2.6448 1.7338 0.0034 0.061 Uiso 1 1 calc R
H40B H 2.5823 1.7736 0.0009 0.061 Uiso 1 1 calc R
H40C H 2.6769 1.8287 0.0264 0.061 Uiso 1 1 calc R
C41 C 2.5810(6) 1.8953(6) -0.2016(4) 0.024(2) Uani 1 1 d .
H41 H 2.6262 1.9379 -0.1766 0.028 Uiso 1 1 calc R
C42 C 2.5787(7) 1.8632(7) -0.3188(4) 0.038(3) Uani 1 1 d .
H42A H 2.5621 1.9067 -0.3262 0.058 Uiso 1 1 calc R
H42B H 2.5268 1.8069 -0.3133 0.058 Uiso 1 1 calc R
H42C H 2.6116 1.8599 -0.3497 0.058 Uiso 1 1 calc R
C43 C 2.7291(7) 2.0036(7) -0.2678(5) 0.043(3) Uani 1 1 d .
H43A H 2.7035 2.0406 -0.2710 0.064 Uiso 1 1 calc R
H43B H 2.7614 2.0081 -0.3009 0.064 Uiso 1 1 calc R
H43C H 2.7683 2.0221 -0.2365 0.064 Uiso 1 1 calc R
C44 C 2.4036(7) 1.8682(7) -0.2461(4) 0.040(3) Uani 1 1 d .
H44A H 2.3690 1.8961 -0.2512 0.060 Uiso 1 1 calc R
H44B H 2.3723 1.8173 -0.2229 0.060 Uiso 1 1 calc R
H44C H 2.4147 1.8505 -0.2815 0.060 Uiso 1 1 calc R
C45 C 2.5618(8) 2.0457(8) -0.2551(5) 0.056(4) Uani 1 1 d .
H45A H 2.5266 2.0735 -0.2548 0.084 Uiso 1 1 calc R
H45B H 2.5681 2.0310 -0.2926 0.084 Uiso 1 1 calc R
H45C H 2.6189 2.0852 -0.2400 0.084 Uiso 1 1 calc R
C46 C 2.4862(8) 1.9794(8) -0.1466(4) 0.048(3) Uani 1 1 d .
H46A H 2.4457 2.0006 -0.1517 0.073 Uiso 1 1 calc R
H46B H 2.5402 2.0255 -0.1312 0.073 Uiso 1 1 calc R
H46C H 2.4611 1.9300 -0.1217 0.073 Uiso 1 1 calc R
C47 C 2.4401(7) 1.7665(8) -0.0820(4) 0.038(3) Uani 1 1 d .
H47A H 2.4628 1.7489 -0.0508 0.046 Uiso 1 1 calc R
H47B H 2.4533 1.8261 -0.0742 0.046 Uiso 1 1 calc R
C48 C 2.3431(6) 1.7113(7) -0.0788(4) 0.029(3) Uani 1 1 d .
C49 C 2.3167(7) 1.7309(7) -0.0232(4) 0.044(3) Uani 1 1 d .
H49A H 2.2558 1.6892 -0.0163 0.065 Uiso 1 1 calc R
H49B H 2.3252 1.7893 -0.0236 0.065 Uiso 1 1 calc R
H49C H 2.3523 1.7265 0.0055 0.065 Uiso 1 1 calc R
C50 C 2.2985(7) 1.7321(8) -0.1238(4) 0.045(3) Uani 1 1 d .
H50A H 2.3137 1.7178 -0.1591 0.068 Uiso 1 1 calc R
H50B H 2.3171 1.7937 -0.1228 0.068 Uiso 1 1 calc R
H50C H 2.2359 1.6982 -0.1186 0.068 Uiso 1 1 calc R
C51 C 2.3143(8) 1.6165(7) -0.0801(5) 0.068(4) Uani 1 1 d .
H51A H 2.3418 1.6046 -0.1107 0.102 Uiso 1 1 calc R
H51B H 2.2514 1.5830 -0.0843 0.102 Uiso 1 1 calc R
H51C H 2.3308 1.6001 -0.0460 0.102 Uiso 1 1 calc R

loop_
_atom_site_aniso_label
_atom_site_aniso_U_11
_atom_site_aniso_U_22
_atom_site_aniso_U_33
_atom_site_aniso_U_23
_atom_site_aniso_U_13
_atom_site_aniso_U_12
Sn1 0.0267(4) 0.0231(5) 0.0199(4) 0.0002(4) -0.0016(4) 0.0139(4)
I1 0.0518(5) 0.0280(4) 0.0356(5) 0.0074(4) -0.0045(4) 0.0197(4)
P1 0.0382(18) 0.0282(17) 0.0214(16) 0.0027(13) 0.0045(13) 0.0211(15)
Si2 0.0216(18) 0.058(2) 0.0264(18) 0.0003(17) 0.0016(14) 0.0103(17)
Si1 0.034(2) 0.0310(19) 0.0299(18) -0.0061(15) 0.0012(15) 0.0079(16)
P2 0.047(2) 0.056(2) 0.0269(17) 0.0090(15) 0.0032(15) 0.0370(18)
C6 0.038(8) 0.060(9) 0.047(8) 0.002(6) -0.012(6) 0.028(7)
B2 0.056(10) 0.028(8) 0.033(8) -0.004(7) 0.010(7) 0.014(8)
C1 0.034(6) 0.009(5) 0.020(6) 0.004(4) 0.009(5) 0.008(5)
C5 0.038(7) 0.042(7) 0.036(7) -0.006(6) 0.003(6) 0.005(6)
C4 0.034(7) 0.050(8) 0.045(8) -0.015(6) 0.000(6) 0.010(6)
B1 0.037(8) 0.057(10) 0.021(7) 0.011(7) 0.021(6) 0.023(8)
C3 0.048(8) 0.037(7) 0.016(6) -0.004(5) 0.004(5) 0.021(6)
C2 0.052(8) 0.030(7) 0.044(7) -0.002(6) -0.001(6) 0.026(6)
C7 0.019(6) 0.052(7) 0.012(5) -0.002(5) -0.006(4) 0.020(6)
C8 0.087(11) 0.132(14) 0.052(9) 0.021(9) 0.005(8) 0.087(11)
C9 0.052(8) 0.067(9) 0.022(7) 0.002(6) 0.003(6) 0.028(7)
C10 0.033(8) 0.103(12) 0.058(9) 0.015(8) -0.021(7) 0.005(8)
C11 0.036(7) 0.042(8) 0.051(8) 0.004(6) 0.016(6) 0.008(6)
C12 0.031(7) 0.038(8) 0.047(8) -0.005(6) 0.004(6) -0.014(6)
C13 0.020(6) 0.018(6) 0.024(6) -0.013(5) -0.003(5) 0.003(5)
C14 0.030(6) 0.015(6) 0.036(7) -0.003(5) 0.001(5) 0.008(5)
C15 0.041(7) 0.048(8) 0.035(7) -0.012(6) -0.002(6) 0.026(7)
C16 0.044(8) 0.040(7) 0.040(7) 0.002(6) 0.008(6) 0.026(6)
C17 0.039(7) 0.016(6) 0.069(9) -0.006(6) 0.011(6) 0.008(6)
Sn2 0.0267(4) 0.0243(4) 0.0242(4) 0.0028(3) 0.0046(3) 0.0145(4)
I2 0.0666(6) 0.0552(6) 0.0390(5) 0.0207(4) 0.0152(4) 0.0450(5)
P3 0.040(2) 0.066(2) 0.040(2) -0.0057(18) 0.0008(16) 0.036(2)
P4 0.0403(19) 0.0284(17) 0.0245(16) 0.0033(13) 0.0018(14) 0.0164(15)
Si3 0.041(2) 0.043(2) 0.0207(17) -0.0131(15) -0.0137(15) 0.0287(18)
Si4 0.0253(18) 0.039(2) 0.0316(18) -0.0020(15) 0.0010(14) 0.0183(16)
B3 0.030(8) 0.032(8) 0.030(8) 0.012(6) 0.016(6) 0.012(7)
B4 0.063(10) 0.035(8) 0.029(8) 0.014(6) -0.004(7) 0.033(8)
C18 0.034(7) 0.044(7) 0.019(6) 0.009(5) 0.012(5) 0.033(6)
C19 0.047(8) 0.065(9) 0.047(8) -0.013(7) -0.003(6) 0.044(7)
C20 0.046(8) 0.083(11) 0.067(9) -0.022(8) -0.019(7) 0.047(8)
C21 0.086(11) 0.061(9) 0.056(9) -0.033(7) -0.035(8) 0.047(9)
C22 0.100(14) 0.099(14) 0.126(15) -0.052(12) -0.061(12) 0.055(12)
C23 0.049(8) 0.079(10) 0.038(8) -0.014(7) -0.016(6) 0.042(8)
C24 0.023(6) 0.018(6) 0.023(6) 0.002(5) 0.014(5) 0.002(5)
C25 0.050(8) 0.035(8) 0.062(9) 0.011(7) 0.015(7) 0.013(7)
C26 0.065(9) 0.054(9) 0.021(7) 0.002(6) -0.001(6) 0.027(7)
C27 0.054(8) 0.086(10) 0.024(6) 0.004(7) -0.012(6) 0.047(8)
C28 0.036(7) 0.047(8) 0.054(8) -0.005(6) 0.004(6) 0.023(6)
C29 0.037(7) 0.076(10) 0.042(7) 0.006(6) 0.001(6) 0.038(7)
C30 0.048(8) 0.025(7) 0.034(7) 0.000(6) 0.005(6) 0.006(6)
C31 0.024(6) 0.039(7) 0.049(8) -0.012(6) -0.004(6) 0.016(6)
C32 0.024(7) 0.036(8) 0.084(10) 0.003(7) 0.008(7) 0.007(6)
C33 0.053(9) 0.038(8) 0.072(10) -0.018(7) 0.021(8) 0.003(7)
C34 0.036(8) 0.017(7) 0.153(15) -0.034(8) -0.001(8) 0.003(6)
Sn3 0.0222(4) 0.0213(4) 0.0216(4) 0.0011(3) -0.0003(3) 0.0104(4)
I3 0.0415(5) 0.0289(5) 0.0398(5) -0.0097(4) -0.0115(4) 0.0113(4)
P5 0.073(3) 0.054(2) 0.0302(18) 0.0009(16) 0.0002(17) 0.046(2)
P6 0.0276(17) 0.0297(17) 0.0213(16) 0.0045(13) 0.0018(13) 0.0121(14)
Si5 0.0275(18) 0.0358(19) 0.0174(16) -0.0035(14) -0.0030(14) 0.0165(16)
Si6 0.041(2) 0.0327(19) 0.0327(19) 0.0050(15) 0.0022(15) 0.0245(17)
B5 0.074(10) 0.065(10) 0.015(6) -0.017(6) -0.013(6) 0.052(9)
C37A 0.074(10) 0.065(10) 0.015(6) -0.017(6) -0.013(6) 0.052(9)
B6 0.043(9) 0.028(8) 0.029(8) 0.012(6) 0.009(6) 0.023(7)
C35 0.025(6) 0.039(7) 0.010(5) -0.002(5) 0.002(4) 0.020(5)
C36 0.116(13) 0.087(11) 0.044(8) -0.014(8) -0.025(8) 0.086(10)
C37 0.060(10) 0.028(8) 0.052(9) 0.014(7) 0.022(8) 0.010(7)
B5A 0.060(10) 0.028(8) 0.052(9) 0.014(7) 0.022(8) 0.010(7)
C38 0.053(9) 0.087(11) 0.045(8) -0.019(7) -0.013(7) 0.036(8)
C39 0.046(9) 0.057(9) 0.060(9) -0.024(8) -0.033(7) 0.005(8)
C40 0.053(8) 0.056(8) 0.022(7) -0.001(6) -0.005(6) 0.034(7)
C41 0.026(6) 0.026(6) 0.024(6) -0.001(5) 0.000(5) 0.017(5)
C42 0.047(8) 0.041(7) 0.030(7) -0.010(6) -0.020(6) 0.025(6)
C43 0.040(8) 0.037(7) 0.045(8) 0.000(6) 0.004(6) 0.015(6)
C44 0.039(7) 0.054(8) 0.042(7) 0.006(6) 0.002(6) 0.034(7)
C45 0.048(8) 0.057(9) 0.073(10) 0.029(7) 0.017(7) 0.035(7)
C46 0.066(9) 0.058(9) 0.045(8) 0.002(6) 0.011(7) 0.048(8)
C47 0.034(7) 0.050(8) 0.032(7) 0.015(6) 0.012(6) 0.021(7)
C48 0.022(6) 0.026(6) 0.036(7) 0.012(5) 0.010(5) 0.008(5)
C49 0.041(8) 0.055(8) 0.038(7) 0.005(6) 0.015(6) 0.027(7)
C50 0.025(7) 0.063(9) 0.040(8) 0.009(7) 0.011(6) 0.016(6)
C51 0.058(9) 0.041(8) 0.083(11) 0.032(8) 0.035(8) 0.009(7)

loop_
_atom_type_symbol
_atom_type_description
_atom_type_scat_dispersion_real
_atom_type_scat_dispersion_imag
_atom_type_scat_source
C C 0.0033 0.0016 'International Tables Vol C Tables 4.2.6.8 and 6.1.1.4'
H H 0.0000 0.0000 'International Tables Vol C Tables 4.2.6.8 and 6.1.1.4'
B B 0.0013 0.0007 'International Tables Vol C Tables 4.2.6.8 and 6.1.1.4'
Si Si 0.0817 0.0704 'International Tables Vol C Tables 4.2.6.8 and 6.1.1.4'
P P 0.1023 0.0942 'International Tables Vol C Tables 4.2.6.8 and 6.1.1.4'
Sn Sn -0.6537 1.4246 'International Tables Vol C Tables 4.2.6.8 and 6.1.1.4'
I I -0.4742 1.8119 'International Tables Vol C Tables 4.2.6.8 and 6.1.1.4'

loop_
_geom_angle_atom_site_label_1
_geom_angle_atom_site_label_2
_geom_angle_atom_site_label_3
_geom_angle
I1 Sn1 C1 102.7(2)
I1 Sn1 C7 108.8(3)
I1 Sn1 C13 110.3(3)
C1 Sn1 C7 109.4(4)
C1 Sn1 C13 118.1(3)
C7 Sn1 C13 107.3(4)
C1 P1 B1 118.7(5)
C1 P1 C3 108.3(5)
C1 P1 C2 105.5(5)
B1 P1 C3 111.6(5)
B1 P1 C2 107.4(6)
C3 P1 C2 104.2(5)
C7 Si2 C10 112.9(6)
C7 Si2 C11 110.5(5)
C7 Si2 C12 111.4(5)
C10 Si2 C11 104.3(6)
C10 Si2 C12 108.1(6)
C11 Si2 C12 109.4(6)
C6 Si1 C1 112.0(5)
C6 Si1 C5 107.4(5)
C6 Si1 C4 112.1(6)
C1 Si1 C5 112.9(5)
C1 Si1 C4 107.4(5)
C5 Si1 C4 104.9(5)
B2 P2 C7 117.7(5)
B2 P2 C8 109.8(7)
B2 P2 C9 108.5(6)
C7 P2 C8 106.4(5)
C7 P2 C9 109.3(5)
C8 P2 C9 104.4(6)
Si1 C6 H6A 109.5
Si1 C6 H6B 109.5
Si1 C6 H6C 109.5
H6A C6 H6B 109.5
H6A C6 H6C 109.5
H6B C6 H6C 109.5
Sn1 C1 P1 113.4(4)
Sn1 C1 Si1 114.4(4)
Sn1 C1 H1A 102.7
P1 C1 Si1 118.2(5)
P1 C1 H1A 102.7
Si1 C1 H1A 102.7
Si1 C5 H5A 109.5
Si1 C5 H5B 109.5
Si1 C5 H5C 109.5
H5A C5 H5B 109.5
H5A C5 H5C 109.5
H5B C5 H5C 109.5
Si1 C4 H4A 109.5
Si1 C4 H4B 109.5
Si1 C4 H4C 109.5
H4A C4 H4B 109.5
H4A C4 H4C 109.5
H4B C4 H4C 109.5
P1 C3 H3A 109.5
P1 C3 H3B 109.5
P1 C3 H3C 109.5
H3A C3 H3B 109.5
H3A C3 H3C 109.5
H3B C3 H3C 109.5
P1 C2 H2A 109.5
P1 C2 H2B 109.5
P1 C2 H2C 109.5
H2A C2 H2B 109.5
H2A C2 H2C 109.5
H2B C2 H2C 109.5
Sn1 C7 Si2 116.7(5)
Sn1 C7 P2 108.9(5)
Sn1 C7 H7A 102.5
Si2 C7 P2 120.6(5)
Si2 C7 H7A 102.5
P2 C7 H7A 102.5
P2 C8 H8A 109.5
P2 C8 H8B 109.5
P2 C8 H8C 109.5
H8A C8 H8B 109.5
H8A C8 H8C 109.5
H8B C8 H8C 109.5
P2 C9 H9A 109.5
P2 C9 H9B 109.5
P2 C9 H9C 109.5
H9A C9 H9B 109.5
H9A C9 H9C 109.5
H9B C9 H9C 109.5
Si2 C10 H10A 109.5
Si2 C10 H10B 109.5
Si2 C10 H10C 109.5
H10A C10 H10B 109.5
H10A C10 H10C 109.5
H10B C10 H10C 109.5
Si2 C11 H11A 109.5
Si2 C11 H11B 109.5
Si2 C11 H11C 109.5
H11A C11 H11B 109.5
H11A C11 H11C 109.5
H11B C11 H11C 109.5
Si2 C12 H12A 109.5
Si2 C12 H12B 109.5
Si2 C12 H12C 109.5
H12A C12 H12B 109.5
H12A C12 H12C 109.5
H12B C12 H12C 109.5
Sn1 C13 H13A 105.7
Sn1 C13 H13B 105.7
Sn1 C13 C14 126.4(7)
H13A C13 H13B 106.2
H13A C13 C14 105.7
H13B C13 C14 105.7
C13 C14 C15 105.9(8)
C13 C14 C16 113.6(8)
C13 C14 C17 109.9(8)
C15 C14 C16 109.8(9)
C15 C14 C17 107.2(8)
C16 C14 C17 110.2(9)
C14 C15 H15A 109.5
C14 C15 H15B 109.5
C14 C15 H15C 109.5
H15A C15 H15B 109.5
H15A C15 H15C 109.5
H15B C15 H15C 109.5
C14 C16 H16A 109.5
C14 C16 H16B 109.5
C14 C16 H16C 109.5
H16A C16 H16B 109.5
H16A C16 H16C 109.5
H16B C16 H16C 109.5
C14 C17 H17A 109.5
C14 C17 H17B 109.5
C14 C17 H17C 109.5
H17A C17 H17B 109.5
H17A C17 H17C 109.5
H17B C17 H17C 109.5
I2 Sn2 C18 103.3(3)
I2 Sn2 C24 109.3(3)
I2 Sn2 C30 111.1(3)
C18 Sn2 C24 109.3(4)
C18 Sn2 C30 117.4(4)
C24 Sn2 C30 106.3(4)
B3 P3 C18 111.8(5)
B3 P3 C19 106.8(5)
B3 P3 C20 112.0(6)
C18 P3 C19 113.1(5)
C18 P3 C20 108.6(5)
C19 P3 C20 104.2(5)
B4 P4 C24 116.7(5)
B4 P4 C25 108.3(6)
B4 P4 C26 109.3(6)
C24 P4 C25 107.1(5)
C24 P4 C26 110.4(5)
C25 P4 C26 104.1(6)
C18 Si3 C21 104.7(5)
C18 Si3 C22 119.3(5)
C18 Si3 C23 107.9(5)
C21 Si3 C22 106.3(7)
C21 Si3 C23 104.5(6)
C22 Si3 C23 112.7(6)
C24 Si4 C27 106.7(5)
C24 Si4 C28 112.2(5)
C24 Si4 C29 114.1(5)
C27 Si4 C28 110.4(6)
C27 Si4 C29 106.6(5)
C28 Si4 C29 106.8(5)
Sn2 C18 P3 114.7(5)
Sn2 C18 Si3 113.0(4)
Sn2 C18 H18A 102.2
P3 C18 Si3 119.2(5)
P3 C18 H18A 102.2
Si3 C18 H18A 102.2
P3 C19 H19A 109.5
P3 C19 H19B 109.5
P3 C19 H19C 109.5
H19A C19 H19B 109.5
H19A C19 H19C 109.5
H19B C19 H19C 109.5
P3 C20 H20A 109.5
P3 C20 H20B 109.5
P3 C20 H20C 109.5
H20A C20 H20B 109.5
H20A C20 H20C 109.5
H20B C20 H20C 109.5
Si3 C21 H21A 109.5
Si3 C21 H21B 109.5
Si3 C21 H21C 109.5
H21A C21 H21B 109.5
H21A C21 H21C 109.5
H21B C21 H21C 109.5
Si3 C22 H22A 109.5
Si3 C22 H22B 109.5
Si3 C22 H22C 109.5
H22A C22 H22B 109.5
H22A C22 H22C 109.5
H22B C22 H22C 109.5
Si3 C23 H23A 109.5
Si3 C23 H23B 109.5
Si3 C23 H23C 109.5
H23A C23 H23B 109.5
H23A C23 H23C 109.5
H23B C23 H23C 109.5
Sn2 C24 P4 109.4(5)
Sn2 C24 Si4 115.0(4)
Sn2 C24 H24A 103.6
P4 C24 Si4 119.5(5)
P4 C24 H24A 103.6
Si4 C24 H24A 103.6
P4 C25 H25A 109.5
P4 C25 H25B 109.5
P4 C25 H25C 109.5
H25A C25 H25B 109.5
H25A C25 H25C 109.5
H25B C25 H25C 109.5
P4 C26 H26A 109.5
P4 C26 H26B 109.5
P4 C26 H26C 109.5
H26A C26 H26B 109.5
H26A C26 H26C 109.5
H26B C26 H26C 109.5
Si4 C27 H27A 109.5
Si4 C27 H27B 109.5
Si4 C27 H27C 109.5
H27A C27 H27B 109.5
H27A C27 H27C 109.5
H27B C27 H27C 109.5
Si4 C28 H28A 109.5
Si4 C28 H28B 109.5
Si4 C28 H28C 109.5
H28A C28 H28B 109.5
H28A C28 H28C 109.5
H28B C28 H28C 109.5
Si4 C29 H29A 109.5
Si4 C29 H29B 109.5
Si4 C29 H29C 109.5
H29A C29 H29B 109.5
H29A C29 H29C 109.5
H29B C29 H29C 109.5
Sn2 C30 H30A 105.5
Sn2 C30 H30B 105.5
Sn2 C30 C31 127.2(8)
H30A C30 H30B 106.1
H30A C30 C31 105.5
H30B C30 C31 105.5
C30 C31 C32 110.4(9)
C30 C31 C33 106.2(9)
C30 C31 C34 114.1(9)
C32 C31 C33 110.2(9)
C32 C31 C34 109.4(10)
C33 C31 C34 106.3(10)
C31 C32 H32A 109.5
C31 C32 H32B 109.5
C31 C32 H32C 109.5
H32A C32 H32B 109.5
H32A C32 H32C 109.5
H32B C32 H32C 109.5
C31 C33 H33A 109.5
C31 C33 H33B 109.5
C31 C33 H33C 109.5
H33A C33 H33B 109.5
H33A C33 H33C 109.5
H33B C33 H33C 109.5
C31 C34 H34A 109.5
C31 C34 H34B 109.5
C31 C34 H34C 109.5
H34A C34 H34B 109.5
H34A C34 H34C 109.5
H34B C34 H34C 109.5
I3 Sn3 C35 109.4(2)
I3 Sn3 C41 102.7(3)
I3 Sn3 C47 109.9(3)
C35 Sn3 C41 109.0(3)
C35 Sn3 C47 106.5(4)
C41 Sn3 C47 119.1(4)
B5 P5 C35 110.1(5)
B5 P5 C36 105.6(6)
B5 P5 C37 109.5(6)
C35 P5 C36 111.9(5)
C35 P5 C37 111.8(5)
C36 P5 C37 107.7(6)
B6 P6 C41 119.8(5)
B6 P6 C42 109.7(5)
B6 P6 C43 106.5(5)
C41 P6 C42 108.4(5)
C41 P6 C43 105.3(5)
C42 P6 C43 106.3(5)
C35 Si5 C38 106.7(5)
C35 Si5 C39 115.8(5)
C35 Si5 C40 110.0(5)
C38 Si5 C39 108.2(6)
C38 Si5 C40 105.5(6)
C39 Si5 C40 110.1(6)
C41 Si6 C44 112.2(5)
C41 Si6 C45 112.8(5)
C41 Si6 C46 108.9(5)
C44 Si6 C45 108.5(5)
C44 Si6 C46 108.9(5)
C45 Si6 C46 105.3(6)
Sn3 C35 P5 116.7(5)
Sn3 C35 Si5 109.7(4)
Sn3 C35 H35A 102.1
P5 C35 Si5 120.6(5)
P5 C35 H35A 102.1
Si5 C35 H35A 102.1
P5 C36 H36A 109.5
P5 C36 H36B 109.5
P5 C36 H36C 109.5
H36A C36 H36B 109.5
H36A C36 H36C 109.5
H36B C36 H36C 109.5
P5 C37 H37D 109.5
P5 C37 H37E 109.5
P5 C37 H37F 109.5
H37D C37 H37E 109.5
H37D C37 H37F 109.5
H37E C37 H37F 109.5
Si5 C38 H38A 109.5
Si5 C38 H38B 109.5
Si5 C38 H38C 109.5
H38A C38 H38B 109.5
H38A C38 H38C 109.5
H38B C38 H38C 109.5
Si5 C39 H39A 109.5
Si5 C39 H39B 109.5
Si5 C39 H39C 109.5
H39A C39 H39B 109.5
H39A C39 H39C 109.5
H39B C39 H39C 109.5
Si5 C40 H40A 109.5
Si5 C40 H40B 109.5
Si5 C40 H40C 109.5
H40A C40 H40B 109.5
H40A C40 H40C 109.5
H40B C40 H40C 109.5
Sn3 C41 P6 113.7(5)
Sn3 C41 Si6 114.8(4)
Sn3 C41 H41 102.3
P6 C41 Si6 118.2(5)
P6 C41 H41 102.3
Si6 C41 H41 102.3
P6 C42 H42A 109.5
P6 C42 H42B 109.5
P6 C42 H42C 109.5
H42A C42 H42B 109.5
H42A C42 H42C 109.5
H42B C42 H42C 109.5
P6 C43 H43A 109.5
P6 C43 H43B 109.5
P6 C43 H43C 109.5
H43A C43 H43B 109.5
H43A C43 H43C 109.5
H43B C43 H43C 109.5
Si6 C44 H44A 109.5
Si6 C44 H44B 109.5
Si6 C44 H44C 109.5
H44A C44 H44B 109.5
H44A C44 H44C 109.5
H44B C44 H44C 109.5
Si6 C45 H45A 109.5
Si6 C45 H45B 109.5
Si6 C45 H45C 109.5
H45A C45 H45B 109.5
H45A C45 H45C 109.5
H45B C45 H45C 109.5
Si6 C46 H46A 109.5
Si6 C46 H46B 109.5
Si6 C46 H46C 109.5
H46A C46 H46B 109.5
H46A C46 H46C 109.5
H46B C46 H46C 109.5
Sn3 C47 H47A 105.8
Sn3 C47 H47B 105.8
Sn3 C47 C48 126.2(8)
H47A C47 H47B 106.2
H47A C47 C48 105.8
H47B C47 C48 105.8
C47 C48 C49 106.3(9)
C47 C48 C50 112.0(9)
C47 C48 C51 111.8(9)
C49 C48 C50 109.3(9)
C49 C48 C51 107.7(9)
C50 C48 C51 109.6(10)
C48 C49 H49A 109.5
C48 C49 H49B 109.5
C48 C49 H49C 109.5
H49A C49 H49B 109.5
H49A C49 H49C 109.5
H49B C49 H49C 109.5
C48 C50 H50A 109.5
C48 C50 H50B 109.5
C48 C50 H50C 109.5
H50A C50 H50B 109.5
H50A C50 H50C 109.5
H50B C50 H50C 109.5
C48 C51 H51A 109.5
C48 C51 H51B 109.5
C48 C51 H51C 109.5
H51A C51 H51B 109.5
H51A C51 H51C 109.5
H51B C51 H51C 109.5

loop_
_geom_bond_atom_site_label_1
_geom_bond_atom_site_label_2
_geom_bond_distance
Sn1 I1 2.7341(13)
Sn1 C1 2.218(9)
Sn1 C7 2.212(9)
Sn1 C13 2.197(10)
P1 C1 1.831(9)
P1 B1 1.963(14)
P1 C3 1.823(10)
P1 C2 1.851(10)
Si2 C7 1.911(11)
Si2 C10 1.888(12)
Si2 C11 1.850(11)
Si2 C12 1.842(12)
Si1 C6 1.846(11)
Si1 C1 1.913(10)
Si1 C5 1.879(10)
Si1 C4 1.868(11)
P2 B2 1.944(14)
P2 C7 1.819(10)
P2 C8 1.820(12)
P2 C9 1.836(11)
C6 H6A 0.980
C6 H6B 0.980
C6 H6C 0.980
C1 H1A 1.000
C5 H5A 0.980
C5 H5B 0.980
C5 H5C 0.980
C4 H4A 0.980
C4 H4B 0.980
C4 H4C 0.980
C3 H3A 0.980
C3 H3B 0.980
C3 H3C 0.980
C2 H2A 0.980
C2 H2B 0.980
C2 H2C 0.980
C7 H7A 1.000
C8 H8A 0.980
C8 H8B 0.980
C8 H8C 0.980
C9 H9A 0.980
C9 H9B 0.980
C9 H9C 0.980
C10 H10A 0.980
C10 H10B 0.980
C10 H10C 0.980
C11 H11A 0.980
C11 H11B 0.980
C11 H11C 0.980
C12 H12A 0.980
C12 H12B 0.980
C12 H12C 0.980
C13 H13A 0.990
C13 H13B 0.990
C13 C14 1.554(13)
C14 C15 1.534(13)
C14 C16 1.487(14)
C14 C17 1.541(13)
C15 H15A 0.980
C15 H15B 0.980
C15 H15C 0.980
C16 H16A 0.980
C16 H16B 0.980
C16 H16C 0.980
C17 H17A 0.980
C17 H17B 0.980
C17 H17C 0.980
Sn2 I2 2.7355(13)
Sn2 C18 2.229(9)
Sn2 C24 2.204(9)
Sn2 C30 2.222(10)
P3 B3 1.894(12)
P3 C18 1.882(10)
P3 C19 1.888(10)
P3 C20 1.880(11)
P4 B4 1.914(14)
P4 C24 1.807(10)
P4 C25 1.813(11)
P4 C26 1.825(10)
Si3 C18 1.840(10)
Si3 C21 1.789(11)
Si3 C22 1.930(16)
Si3 C23 1.806(12)
Si4 C24 1.941(10)
Si4 C27 1.864(10)
Si4 C28 1.854(11)
Si4 C29 1.866(10)
C18 H18A 1.000
C19 H19A 0.980
C19 H19B 0.980
C19 H19C 0.980
C20 H20A 0.980
C20 H20B 0.980
C20 H20C 0.980
C21 H21A 0.980
C21 H21B 0.980
C21 H21C 0.980
C22 H22A 0.980
C22 H22B 0.980
C22 H22C 0.980
C23 H23A 0.980
C23 H23B 0.980
C23 H23C 0.980
C24 H24A 1.000
C25 H25A 0.980
C25 H25B 0.980
C25 H25C 0.980
C26 H26A 0.980
C26 H26B 0.980
C26 H26C 0.980
C27 H27A 0.980
C27 H27B 0.980
C27 H27C 0.980
C28 H28A 0.980
C28 H28B 0.980
C28 H28C 0.980
C29 H29A 0.980
C29 H29B 0.980
C29 H29C 0.980
C30 H30A 0.990
C30 H30B 0.990
C30 C31 1.515(14)
C31 C32 1.531(14)
C31 C33 1.544(15)
C31 C34 1.505(14)
C32 H32A 0.980
C32 H32B 0.980
C32 H32C 0.980
C33 H33A 0.980
C33 H33B 0.980
C33 H33C 0.980
C34 H34A 0.980
C34 H34B 0.980
C34 H34C 0.980
Sn3 I3 2.7362(13)
Sn3 C35 2.229(9)
Sn3 C41 2.205(9)
Sn3 C47 2.215(10)
P5 B5 1.894(11)
P5 C35 1.907(10)
P5 C36 1.852(12)
P5 C37 1.908(13)
P6 B6 1.954(12)
P6 C41 1.812(9)
P6 C42 1.806(10)
P6 C43 1.811(11)
Si5 C35 1.788(9)
Si5 C38 1.817(12)
Si5 C39 1.910(13)
Si5 C40 1.822(10)
Si6 C41 1.935(10)
Si6 C44 1.868(11)
Si6 C45 1.864(11)
Si6 C46 1.860(11)
C35 H35A 1.000
C36 H36A 0.980
C36 H36B 0.980
C36 H36C 0.980
C37 H37D 0.980
C37 H37E 0.980
C37 H37F 0.980
C38 H38A 0.980
C38 H38B 0.980
C38 H38C 0.980
C39 H39A 0.980
C39 H39B 0.980
C39 H39C 0.980
C40 H40A 0.980
C40 H40B 0.980
C40 H40C 0.980
C41 H41 1.000
C42 H42A 0.980
C42 H42B 0.980
C42 H42C 0.980
C43 H43A 0.980
C43 H43B 0.980
C43 H43C 0.980
C44 H44A 0.980
C44 H44B 0.980
C44 H44C 0.980
C45 H45A 0.980
C45 H45B 0.980
C45 H45C 0.980
C46 H46A 0.980
C46 H46B 0.980
C46 H46C 0.980
C47 H47A 0.990
C47 H47B 0.990
C47 C48 1.510(14)
C48 C49 1.542(13)
C48 C50 1.517(14)
C48 C51 1.507(15)
C49 H49A 0.980
C49 H49B 0.980
C49 H49C 0.980
C50 H50A 0.980
C50 H50B 0.980
C50 H50C 0.980
C51 H51A 0.980
C51 H51B 0.980
C51 H51C 0.980

loop_
_geom_torsion_atom_site_label_1
_geom_torsion_atom_site_label_2
_geom_torsion_atom_site_label_3
_geom_torsion_atom_site_label_4
_geom_torsion
B1 P1 C1 Sn1 -30.7(7)
B1 P1 C1 Si1 -168.5(6)
C3 P1 C1 Sn1 97.9(6)
C3 P1 C1 Si1 -39.9(7)
C2 P1 C1 Sn1 -151.1(5)
C2 P1 C1 Si1 71.1(7)
C6 Si1 C1 Sn1 -55.9(6)
C6 Si1 C1 P1 81.5(7)
C5 Si1 C1 Sn1 -177.4(5)
C5 Si1 C1 P1 -40.0(7)
C4 Si1 C1 Sn1 67.6(6)
C4 Si1 C1 P1 -155.0(6)
I1 Sn1 C1 P1 -57.3(5)
I1 Sn1 C1 Si1 82.2(4)
C7 Sn1 C1 P1 58.1(6)
C7 Sn1 C1 Si1 -162.4(4)
C13 Sn1 C1 P1 -178.9(4)
C13 Sn1 C1 Si1 -39.4(6)
B2 P2 C7 Sn1 -29.2(7)
B2 P2 C7 Si2 -168.3(6)
C8 P2 C7 Sn1 -152.8(6)
C8 P2 C7 Si2 68.1(8)
C9 P2 C7 Sn1 95.1(6)
C9 P2 C7 Si2 -44.1(7)
C10 Si2 C7 Sn1 -166.2(6)
C10 Si2 C7 P2 -30.1(8)
C11 Si2 C7 Sn1 77.4(6)
C11 Si2 C7 P2 -146.4(6)
C12 Si2 C7 Sn1 -44.5(7)
C12 Si2 C7 P2 91.7(7)
I1 Sn1 C7 Si2 -36.6(5)
I1 Sn1 C7 P2 -177.5(4)
C1 Sn1 C7 Si2 -148.0(4)
C1 Sn1 C7 P2 71.1(5)
C13 Sn1 C7 Si2 82.8(5)
C13 Sn1 C7 P2 -58.1(6)
I1 Sn1 C13 C14 -13.8(8)
C1 Sn1 C13 C14 103.7(8)
C7 Sn1 C13 C14 -132.2(8)
Sn1 C13 C14 C15 -175.9(7)
Sn1 C13 C14 C16 -55.3(11)
Sn1 C13 C14 C17 68.6(10)
C21 Si3 C18 Sn2 -148.9(6)
C21 Si3 C18 P3 71.8(8)
C22 Si3 C18 Sn2 -30.2(8)
C22 Si3 C18 P3 -169.4(7)
C23 Si3 C18 Sn2 100.1(6)
C23 Si3 C18 P3 -39.1(7)
B3 P3 C18 Sn2 -56.9(7)
B3 P3 C18 Si3 81.6(7)
C19 P3 C18 Sn2 -177.6(5)
C19 P3 C18 Si3 -39.0(8)
C20 P3 C18 Sn2 67.3(6)
C20 P3 C18 Si3 -154.2(6)
I2 Sn2 C18 P3 84.1(5)
I2 Sn2 C18 Si3 -57.0(5)
C24 Sn2 C18 P3 -159.6(5)
C24 Sn2 C18 Si3 59.3(6)
C30 Sn2 C18 P3 -38.5(6)
C30 Sn2 C18 Si3 -179.6(4)
B4 P4 C24 Sn2 -34.1(7)
B4 P4 C24 Si4 -169.7(6)
C25 P4 C24 Sn2 -155.7(5)
C25 P4 C24 Si4 68.7(7)
C26 P4 C24 Sn2 91.5(6)
C26 P4 C24 Si4 -44.0(7)
C27 Si4 C24 Sn2 86.5(6)
C27 Si4 C24 P4 -140.3(6)
C28 Si4 C24 Sn2 -34.5(7)
C28 Si4 C24 P4 98.7(7)
C29 Si4 C24 Sn2 -156.1(5)
C29 Si4 C24 P4 -22.9(8)
I2 Sn2 C24 P4 -178.5(3)
I2 Sn2 C24 Si4 -40.7(5)
C18 Sn2 C24 P4 69.1(5)
C18 Sn2 C24 Si4 -153.1(5)
C30 Sn2 C24 P4 -58.5(6)
C30 Sn2 C24 Si4 79.3(6)
I2 Sn2 C30 C31 -12.5(11)
C18 Sn2 C30 C31 106.0(10)
C24 Sn2 C30 C31 -131.3(9)
Sn2 C30 C31 C32 -58.3(13)
Sn2 C30 C31 C33 -177.8(8)
Sn2 C30 C31 C34 65.4(14)
C38 Si5 C35 Sn3 -150.8(6)
C38 Si5 C35 P5 69.1(7)
C39 Si5 C35 Sn3 -30.4(7)
C39 Si5 C35 P5 -170.5(6)
C40 Si5 C35 Sn3 95.2(6)
C40 Si5 C35 P5 -44.9(7)
B5 P5 C35 Sn3 76.6(6)
B5 P5 C35 Si5 -145.9(6)
C36 P5 C35 Sn3 -166.3(5)
C36 P5 C35 Si5 -28.8(8)
C37 P5 C35 Sn3 -45.4(7)
C37 P5 C35 Si5 92.1(7)
I3 Sn3 C35 P5 -35.1(5)
I3 Sn3 C35 Si5 -176.9(3)
C41 Sn3 C35 P5 -146.6(5)
C41 Sn3 C35 Si5 71.6(5)
C47 Sn3 C35 P5 83.7(5)
C47 Sn3 C35 Si5 -58.1(6)
B6 P6 C41 Sn3 -29.3(7)
B6 P6 C41 Si6 -168.4(6)
C42 P6 C41 Sn3 97.6(6)
C42 P6 C41 Si6 -41.5(7)
C43 P6 C41 Sn3 -149.0(5)
C43 P6 C41 Si6 71.9(7)
C44 Si6 C41 Sn3 -57.1(6)
C44 Si6 C41 P6 81.6(7)
C45 Si6 C41 Sn3 -180.0(5)
C45 Si6 C41 P6 -41.3(8)
C46 Si6 C41 Sn3 63.5(6)
C46 Si6 C41 P6 -157.8(6)
I3 Sn3 C41 P6 -57.5(5)
I3 Sn3 C41 Si6 83.1(5)
C35 Sn3 C41 P6 58.4(6)
C35 Sn3 C41 Si6 -161.0(4)
C47 Sn3 C41 P6 -179.1(5)
C47 Sn3 C41 Si6 -38.6(7)
I3 Sn3 C47 C48 -10.3(10)
C35 Sn3 C47 C48 -128.7(9)
C41 Sn3 C47 C48 107.6(10)
Sn3 C47 C48 C49 -176.7(8)
Sn3 C47 C48 C50 -57.3(13)
Sn3 C47 C48 C51 66.1(12)
